data_1546152
loop_
_publ_author_name
'Kachi-Terajima, Chihiro'
'Ishii, Rikako'
'Tojo, Yoshiaki'
'Fukuda, Masato'
'Kitagawa, Yasutaka'
'Asaoka, Mizuki'
'Miyasaka, Hitoshi'

_publ_section_title
;
 Ferromagnetic Exchange Coupling in a Family of MnIII Salen-Type
 Schiff-Base Out-of-Plane Dimers
;
_journal_name_full 'The Journal of Physical Chemistry C'
_journal_paper_doi 10.1021/acs.jpcc.7b03336
_journal_year 2017
_chemical_formula_moiety 'C22 H26 Mn N3 O7'
_chemical_formula_sum 'C22 H26 Mn N3 O7'
_chemical_formula_weight 499.40
_space_group_IT_number 14
_symmetry_cell_setting monoclinic
_symmetry_Int_Tables_number 14
_symmetry_space_group_name_Hall '-P 2ybc'
_symmetry_space_group_name_H-M 'P 1 21/c 1'
_atom_sites_solution_hydrogens geom
_atom_sites_solution_primary direct
_atom_sites_solution_secondary difmap
_cell_angle_alpha 90.0000
_cell_angle_beta 101.021(6)
_cell_angle_gamma 90.0000
_cell_formula_units_Z 4
_cell_length_a 9.223(4)
_cell_length_b 13.875(6)
_cell_length_c 16.951(7)
_cell_measurement_reflns_used 5963
_cell_measurement_temperature 103
_cell_measurement_theta_max 31.00
_cell_measurement_theta_min 3.63
_cell_volume 2129.2(16)
_computing_cell_refinement CrystalClear
_computing_data_collection 'CrystalClear (Rigaku Corp., 2000)'
_computing_data_reduction CrystalClear
_computing_molecular_graphics 'CrystalStructure 4.0'
_computing_publication_material 'CrystalStructure 4.0 (Rigaku, 2010)'
_computing_structure_refinement 'SHELXL97 (Sheldrick, 2008)'
_computing_structure_solution SIR97
_diffrn_ambient_temperature 103
_diffrn_detector_area_resol_mean 7.314
_diffrn_measured_fraction_theta_full 0.998
_diffrn_measured_fraction_theta_max 0.998
_diffrn_measurement_device_type 'Rigaku Saturn70'
_diffrn_measurement_method \w
_diffrn_radiation_type 'Mo K\a'
_diffrn_radiation_wavelength 0.71070
_diffrn_reflns_av_R_equivalents 0.0465
_diffrn_reflns_limit_h_max 11
_diffrn_reflns_limit_h_min -10
_diffrn_reflns_limit_k_max 18
_diffrn_reflns_limit_k_min -12
_diffrn_reflns_limit_l_max 22
_diffrn_reflns_limit_l_min -22
_diffrn_reflns_number 17259
_diffrn_reflns_theta_full 27.50
_diffrn_reflns_theta_max 27.50
_diffrn_standards_number 0
_exptl_absorpt_coefficient_mu 0.671
_exptl_absorpt_correction_T_max 0.874
_exptl_absorpt_correction_T_min 0.790
_exptl_absorpt_correction_type multi-scan
_exptl_absorpt_process_details 'REQAB (Rigaku, 1998)'
_exptl_crystal_colour brown
_exptl_crystal_density_diffrn 1.558
_exptl_crystal_density_method 'not measured'
_exptl_crystal_description prism
_exptl_crystal_F_000 1040.00
_exptl_crystal_size_max 0.200
_exptl_crystal_size_mid 0.200
_exptl_crystal_size_min 0.200
_refine_diff_density_max 1.060
_refine_diff_density_min -0.410
_refine_ls_extinction_method none
_refine_ls_goodness_of_fit_ref 1.156
_refine_ls_hydrogen_treatment constr
_refine_ls_number_parameters 298
_refine_ls_number_reflns 4861
_refine_ls_number_restraints 0
_refine_ls_R_factor_gt 0.0671
_refine_ls_shift/su_max 0.001
_refine_ls_structure_factor_coef Fsqd
_refine_ls_weighting_details 'w = 1/[\s^2^(Fo^2^)+(0.0851P)^2^+0.7302P] where P=(Fo^2^+2Fc^2^)/3'
_refine_ls_weighting_scheme calc
_refine_ls_wR_factor_ref 0.1760
_reflns_number_gt 3536
_reflns_number_total 4862
_reflns_threshold_expression F^2^>2.0\s(F^2^)
_cod_data_source_file jp7b03336_si_013.cif
_cod_data_source_block Mn5-MeOsaltmenNO3dimer
_cod_original_cell_volume 2129.1(15)
_cod_database_code 1546152

loop_
_symmetry_equiv_pos_site_id
_symmetry_equiv_pos_as_xyz
1 +X,+Y,+Z
2 -X,1/2+Y,1/2-Z
3 -X,-Y,-Z
4 +X,1/2-Y,1/2+Z

loop_
_atom_site_label
_atom_site_type_symbol
_atom_site_fract_x
_atom_site_fract_y
_atom_site_fract_z
_atom_site_U_iso_or_equiv
_atom_site_adp_type
_atom_site_occupancy
_atom_site_symmetry_multiplicity
_atom_site_calc_flag
_atom_site_refinement_flags
Mn(1) Mn 0.51812(6) 0.10474(4) 0.44811(3) 0.01719(18) Uani 1.0 4 d .
O(1) O 0.6525(3) 0.00989(16) 0.50138(14) 0.0178(5) Uani 1.0 4 d .
O(2) O 1.1438(3) 0.07948(19) 0.74193(16) 0.0264(6) Uani 1.0 4 d .
O(3) O 0.4726(3) 0.03251(17) 0.35273(14) 0.0198(6) Uani 1.0 4 d .
O(4) O 0.0116(3) 0.05064(19) 0.08981(16) 0.0294(7) Uani 1.0 4 d .
O(5) O 0.7113(3) 0.18039(18) 0.41359(15) 0.0233(6) Uani 1.0 4 d .
O(6) O 0.8342(4) 0.2322(2) 0.3242(2) 0.0406(8) Uani 1.0 4 d .
O(7) O 0.5929(4) 0.22893(19) 0.29566(16) 0.0310(7) Uani 1.0 4 d .
N(1) N 0.5483(4) 0.1878(2) 0.54688(17) 0.0178(6) Uani 1.0 4 d .
N(2) N 0.3574(4) 0.1992(2) 0.41170(17) 0.0181(6) Uani 1.0 4 d .
N(3) N 0.7126(4) 0.2145(2) 0.34275(19) 0.0243(7) Uani 1.0 4 d .
C(1) C 0.7765(4) 0.0328(3) 0.55555(19) 0.0170(7) Uani 1.0 4 d .
C(2) C 0.8999(4) -0.0275(3) 0.5632(2) 0.0210(8) Uani 1.0 4 d .
C(3) C 1.0241(4) -0.0122(3) 0.6225(2) 0.0198(8) Uani 1.0 4 d .
C(4) C 1.0274(4) 0.0638(3) 0.6782(2) 0.0203(8) Uani 1.0 4 d .
C(5) C 1.2535(5) 0.0047(3) 0.7551(3) 0.0318(10) Uani 1.0 4 d .
C(6) C 0.9070(4) 0.1251(3) 0.6705(2) 0.0191(8) Uani 1.0 4 d .
C(7) C 0.7821(4) 0.1128(3) 0.60853(19) 0.0157(7) Uani 1.0 4 d .
C(8) C 0.6613(4) 0.1799(3) 0.6057(2) 0.0199(8) Uani 1.0 4 d .
C(9) C 0.4241(4) 0.2567(3) 0.5524(2) 0.0188(8) Uani 1.0 4 d .
C(10) C 0.3122(4) 0.2011(3) 0.5916(2) 0.0209(8) Uani 1.0 4 d .
C(11) C 0.4789(4) 0.3449(3) 0.6059(2) 0.0199(8) Uani 1.0 4 d .
C(12) C 0.3618(4) 0.2886(3) 0.4638(2) 0.0193(8) Uani 1.0 4 d .
C(13) C 0.4714(5) 0.3593(3) 0.4343(2) 0.0236(8) Uani 1.0 4 d .
C(14) C 0.2082(4) 0.3364(3) 0.4545(3) 0.0229(8) Uani 1.0 4 d .
C(15) C 0.2661(4) 0.1949(3) 0.3433(2) 0.0207(8) Uani 1.0 4 d .
C(16) C 0.2574(4) 0.1197(3) 0.2839(2) 0.0173(7) Uani 1.0 4 d .
C(17) C 0.1387(4) 0.1250(3) 0.2160(2) 0.0211(8) Uani 1.0 4 d .
C(18) C 0.1220(4) 0.0541(3) 0.1580(2) 0.0220(8) Uani 1.0 4 d .
C(19) C -0.0872(5) 0.1307(4) 0.0764(3) 0.0351(10) Uani 1.0 4 d .
C(20) C 0.2221(5) -0.0243(3) 0.1661(3) 0.0237(8) Uani 1.0 4 d .
C(21) C 0.3381(5) -0.0285(3) 0.2302(2) 0.0215(8) Uani 1.0 4 d .
C(22) C 0.3599(4) 0.0425(3) 0.2916(2) 0.0190(8) Uani 1.0 4 d .
H(2) H 0.8987 -0.0800 0.5271 0.0252 Uiso 1.0 4 calc R
H(3) H 1.1076 -0.0531 0.6256 0.0238 Uiso 1.0 4 calc R
H(5A) H 1.2066 -0.0567 0.7641 0.0381 Uiso 1.0 4 calc R
H(5B) H 1.3289 0.0206 0.8024 0.0381 Uiso 1.0 4 calc R
H(5C) H 1.2999 -0.0008 0.7079 0.0381 Uiso 1.0 4 calc R
H(6) H 0.9083 0.1765 0.7077 0.0229 Uiso 1.0 4 calc R
H(8) H 0.6646 0.2216 0.6504 0.0239 Uiso 1.0 4 calc R
H(10A) H 0.2312 0.2441 0.5983 0.0251 Uiso 1.0 4 calc R
H(10B) H 0.3614 0.1769 0.6443 0.0251 Uiso 1.0 4 calc R
H(10C) H 0.2727 0.1467 0.5572 0.0251 Uiso 1.0 4 calc R
H(11A) H 0.3951 0.3870 0.6094 0.0238 Uiso 1.0 4 calc R
H(11B) H 0.5518 0.3806 0.5824 0.0238 Uiso 1.0 4 calc R
H(11C) H 0.5244 0.3228 0.6599 0.0238 Uiso 1.0 4 calc R
H(13A) H 0.4568 0.4244 0.4538 0.0283 Uiso 1.0 4 calc R
H(13B) H 0.4533 0.3595 0.3754 0.0283 Uiso 1.0 4 calc R
H(13C) H 0.5730 0.3385 0.4551 0.0283 Uiso 1.0 4 calc R
H(14A) H 0.2148 0.3931 0.4894 0.0275 Uiso 1.0 4 calc R
H(14B) H 0.1378 0.2903 0.4697 0.0275 Uiso 1.0 4 calc R
H(14C) H 0.1744 0.3560 0.3985 0.0275 Uiso 1.0 4 calc R
H(15) H 0.1981 0.2466 0.3311 0.0248 Uiso 1.0 4 calc R
H(17) H 0.0714 0.1775 0.2108 0.0253 Uiso 1.0 4 calc R
H(19A) H -0.0302 0.1907 0.0803 0.0421 Uiso 1.0 4 calc R
H(19B) H -0.1500 0.1307 0.1169 0.0421 Uiso 1.0 4 calc R
H(19C) H -0.1491 0.1256 0.0227 0.0421 Uiso 1.0 4 calc R
H(20) H 0.2088 -0.0743 0.1271 0.0285 Uiso 1.0 4 calc R
H(21) H 0.4060 -0.0805 0.2336 0.0258 Uiso 1.0 4 calc R

loop_
_atom_site_aniso_label
_atom_site_aniso_U_11
_atom_site_aniso_U_22
_atom_site_aniso_U_33
_atom_site_aniso_U_12
_atom_site_aniso_U_13
_atom_site_aniso_U_23
Mn(1) 0.0227(3) 0.0153(3) 0.0133(3) 0.0021(2) 0.0028(2) -0.00050(19)
O(1) 0.0208(13) 0.0158(13) 0.0164(12) 0.0017(10) 0.0024(10) -0.0027(10)
O(2) 0.0228(14) 0.0287(15) 0.0254(14) 0.0027(11) -0.0013(11) -0.0047(11)
O(3) 0.0276(14) 0.0172(13) 0.0143(12) 0.0029(10) 0.0032(10) 0.0017(10)
O(4) 0.0286(15) 0.0371(16) 0.0197(14) -0.0021(12) -0.0028(12) -0.0060(12)
O(5) 0.0273(14) 0.0227(14) 0.0208(13) -0.0011(11) 0.0068(11) 0.0026(10)
O(6) 0.0422(18) 0.0325(17) 0.056(2) 0.0022(14) 0.0310(17) 0.0125(15)
O(7) 0.0438(18) 0.0264(15) 0.0213(14) -0.0006(13) 0.0020(13) 0.0033(11)
N(1) 0.0220(15) 0.0151(15) 0.0166(14) 0.0023(12) 0.0044(12) -0.0011(11)
N(2) 0.0200(15) 0.0165(16) 0.0178(15) -0.0013(12) 0.0037(12) -0.0022(12)
N(3) 0.0368(19) 0.0148(16) 0.0239(17) 0.0010(14) 0.0121(15) 0.0012(12)
C(1) 0.0222(18) 0.0172(18) 0.0122(16) -0.0016(14) 0.0047(14) 0.0025(13)
C(2) 0.027(2) 0.0199(19) 0.0163(17) -0.0023(15) 0.0040(15) -0.0016(14)
C(3) 0.0200(18) 0.0193(19) 0.0211(18) 0.0037(14) 0.0065(15) 0.0010(14)
C(4) 0.0206(18) 0.024(2) 0.0161(17) -0.0023(15) 0.0031(14) 0.0008(14)
C(5) 0.031(3) 0.028(3) 0.032(3) 0.0055(17) -0.0048(18) -0.0063(17)
C(6) 0.0206(18) 0.0218(19) 0.0160(16) -0.0017(14) 0.0065(14) 0.0010(14)
C(7) 0.0192(17) 0.0158(18) 0.0129(15) 0.0025(14) 0.0050(13) 0.0024(13)
C(8) 0.028(2) 0.0182(18) 0.0152(16) -0.0022(15) 0.0075(15) -0.0009(13)
C(9) 0.0202(17) 0.0168(18) 0.0198(18) 0.0037(14) 0.0050(14) -0.0024(14)
C(10) 0.0252(19) 0.0184(19) 0.0204(18) 0.0031(15) 0.0072(15) -0.0029(14)
C(11) 0.0243(19) 0.0185(19) 0.0164(16) 0.0045(14) 0.0027(14) -0.0037(14)
C(12) 0.0246(19) 0.0150(18) 0.0168(17) 0.0031(14) 0.0005(14) -0.0032(13)
C(13) 0.032(2) 0.0191(19) 0.0193(18) 0.0026(16) 0.0044(16) 0.0024(14)
C(14) 0.0257(19) 0.022(2) 0.0201(18) 0.0076(15) 0.0010(15) -0.0036(14)
C(15) 0.0223(18) 0.022(2) 0.0173(17) 0.0035(15) 0.0019(14) 0.0008(14)
C(16) 0.0193(17) 0.0199(19) 0.0144(16) -0.0019(14) 0.0071(14) -0.0012(13)
C(17) 0.0216(18) 0.025(2) 0.0175(17) -0.0012(15) 0.0052(14) 0.0013(14)
C(18) 0.0252(19) 0.027(2) 0.0149(17) -0.0091(16) 0.0050(15) 0.0020(14)
C(19) 0.027(3) 0.053(3) 0.023(2) 0.002(2) -0.0037(17) -0.0080(19)
C(20) 0.033(2) 0.022(2) 0.0172(17) -0.0061(16) 0.0066(16) -0.0036(14)
C(21) 0.029(2) 0.0197(19) 0.0155(17) 0.0015(15) 0.0033(15) -0.0011(14)
C(22) 0.0268(19) 0.0169(18) 0.0136(16) -0.0002(14) 0.0045(14) 0.0028(13)

loop_
_atom_type_symbol
_atom_type_description
_atom_type_scat_dispersion_real
_atom_type_scat_dispersion_imag
_atom_type_scat_source
C C 0.0033 0.0016
;
International Tables for Crystallography
(1992, Vol. C, Tables 4.2.6.8 and 6.1.1.4)
;
H H 0.0000 0.0000
;
International Tables for Crystallography
(1992, Vol. C, Table 6.1.1.4)
;
N N 0.0061 0.0033
;
International Tables for Crystallography
(1992, Vol. C, Tables 4.2.6.8 and 6.1.1.4)
;
O O 0.0106 0.0060
;
International Tables for Crystallography
(1992, Vol. C, Tables 4.2.6.8 and 6.1.1.4)
;
Mn Mn 0.3368 0.7283
;
International Tables for Crystallography
(1992, Vol. C, Tables 4.2.6.8 and 6.1.1.4)
;

loop_
_geom_angle_atom_site_label_1
_geom_angle_atom_site_label_2
_geom_angle_atom_site_label_3
_geom_angle
_geom_angle_publ_flag
_geom_angle_site_symmetry_1
_geom_angle_site_symmetry_3
O(1) Mn(1) O(1) 78.11(10) yes . 3_656
O(1) Mn(1) O(3) 93.28(11) yes . .
O(1) Mn(1) O(5) 88.27(11) yes . .
O(1) Mn(1) N(1) 91.55(11) yes . .
O(1) Mn(1) N(2) 168.16(13) yes . .
O(1) Mn(1) O(3) 84.48(10) yes 3_656 .
O(1) Mn(1) O(5) 166.28(9) yes 3_656 .
O(1) Mn(1) N(1) 94.33(11) yes 3_656 .
O(1) Mn(1) N(2) 92.58(11) yes 3_656 .
O(3) Mn(1) O(5) 94.77(11) yes . .
O(3) Mn(1) N(1) 174.68(12) yes . .
O(3) Mn(1) N(2) 93.09(11) yes . .
O(5) Mn(1) N(1) 87.62(12) yes . .
O(5) Mn(1) N(2) 101.14(12) yes . .
N(1) Mn(1) N(2) 81.78(12) yes . .
Mn(1) O(1) Mn(1) 101.89(11) yes . 3_656
Mn(1) O(1) C(1) 122.9(2) yes . .
Mn(1) O(1) C(1) 114.9(2) yes 3_656 .
C(4) O(2) C(5) 115.2(3) yes . .
Mn(1) O(3) C(22) 128.9(3) yes . .
C(18) O(4) C(19) 116.8(3) yes . .
Mn(1) O(5) N(3) 124.3(2) yes . .
Mn(1) N(1) C(8) 123.6(3) yes . .
Mn(1) N(1) C(9) 115.4(2) yes . .
C(8) N(1) C(9) 120.8(3) yes . .
Mn(1) N(2) C(12) 115.0(2) yes . .
Mn(1) N(2) C(15) 124.4(3) yes . .
C(12) N(2) C(15) 119.8(3) yes . .
O(5) N(3) O(6) 118.4(3) yes . .
O(5) N(3) O(7) 119.2(4) yes . .
O(6) N(3) O(7) 122.4(4) yes . .
O(1) C(1) C(2) 119.1(3) yes . .
O(1) C(1) C(7) 122.2(3) yes . .
C(2) C(1) C(7) 118.6(3) yes . .
C(1) C(2) C(3) 121.3(4) yes . .
C(2) C(3) C(4) 120.5(4) yes . .
O(2) C(4) C(3) 123.5(4) yes . .
O(2) C(4) C(6) 117.7(4) yes . .
C(3) C(4) C(6) 118.8(3) yes . .
C(4) C(6) C(7) 121.4(4) yes . .
C(1) C(7) C(6) 119.3(3) yes . .
C(1) C(7) C(8) 123.2(3) yes . .
C(6) C(7) C(8) 117.4(3) yes . .
N(1) C(8) C(7) 125.3(4) yes . .
N(1) C(9) C(10) 106.8(3) yes . .
N(1) C(9) C(11) 111.7(3) yes . .
N(1) C(9) C(12) 105.2(3) yes . .
C(10) C(9) C(11) 108.3(3) yes . .
C(10) C(9) C(12) 113.7(3) yes . .
C(11) C(9) C(12) 111.0(3) yes . .
N(2) C(12) C(9) 106.9(3) yes . .
N(2) C(12) C(13) 105.9(3) yes . .
N(2) C(12) C(14) 111.7(3) yes . .
C(9) C(12) C(13) 110.1(3) yes . .
C(9) C(12) C(14) 112.3(3) yes . .
C(13) C(12) C(14) 109.6(3) yes . .
N(2) C(15) C(16) 126.7(4) yes . .
C(15) C(16) C(17) 117.2(3) yes . .
C(15) C(16) C(22) 122.3(3) yes . .
C(17) C(16) C(22) 120.5(3) yes . .
C(16) C(17) C(18) 120.1(4) yes . .
O(4) C(18) C(17) 125.6(4) yes . .
O(4) C(18) C(20) 114.5(3) yes . .
C(17) C(18) C(20) 119.8(3) yes . .
C(18) C(20) C(21) 120.3(4) yes . .
C(20) C(21) C(22) 122.1(4) yes . .
O(3) C(22) C(16) 124.1(3) yes . .
O(3) C(22) C(21) 118.6(4) yes . .
C(16) C(22) C(21) 117.2(3) yes . .
C(1) C(2) H(2) 119.370 no . .
C(3) C(2) H(2) 119.369 no . .
C(2) C(3) H(3) 119.741 no . .
C(4) C(3) H(3) 119.739 no . .
O(2) C(5) H(5A) 109.472 no . .
O(2) C(5) H(5B) 109.462 no . .
O(2) C(5) H(5C) 109.467 no . .
H(5A) C(5) H(5B) 109.480 no . .
H(5A) C(5) H(5C) 109.478 no . .
H(5B) C(5) H(5C) 109.468 no . .
C(4) C(6) H(6) 119.300 no . .
C(7) C(6) H(6) 119.301 no . .
N(1) C(8) H(8) 117.331 no . .
C(7) C(8) H(8) 117.331 no . .
C(9) C(10) H(10A) 109.470 no . .
C(9) C(10) H(10B) 109.469 no . .
C(9) C(10) H(10C) 109.472 no . .
H(10A) C(10) H(10B) 109.470 no . .
H(10A) C(10) H(10C) 109.471 no . .
H(10B) C(10) H(10C) 109.476 no . .
C(9) C(11) H(11A) 109.466 no . .
C(9) C(11) H(11B) 109.470 no . .
C(9) C(11) H(11C) 109.476 no . .
H(11A) C(11) H(11B) 109.469 no . .
H(11A) C(11) H(11C) 109.472 no . .
H(11B) C(11) H(11C) 109.475 no . .
C(12) C(13) H(13A) 109.467 no . .
C(12) C(13) H(13B) 109.469 no . .
C(12) C(13) H(13C) 109.468 no . .
H(13A) C(13) H(13B) 109.476 no . .
H(13A) C(13) H(13C) 109.474 no . .
H(13B) C(13) H(13C) 109.473 no . .
C(12) C(14) H(14A) 109.475 no . .
C(12) C(14) H(14B) 109.471 no . .
C(12) C(14) H(14C) 109.471 no . .
H(14A) C(14) H(14B) 109.471 no . .
H(14A) C(14) H(14C) 109.471 no . .
H(14B) C(14) H(14C) 109.469 no . .
N(2) C(15) H(15) 116.654 no . .
C(16) C(15) H(15) 116.657 no . .
C(16) C(17) H(17) 119.969 no . .
C(18) C(17) H(17) 119.968 no . .
O(4) C(19) H(19A) 109.470 no . .
O(4) C(19) H(19B) 109.476 no . .
O(4) C(19) H(19C) 109.473 no . .
H(19A) C(19) H(19B) 109.468 no . .
H(19A) C(19) H(19C) 109.471 no . .
H(19B) C(19) H(19C) 109.470 no . .
C(18) C(20) H(20) 119.872 no . .
C(21) C(20) H(20) 119.863 no . .
C(20) C(21) H(21) 118.976 no . .
C(22) C(21) H(21) 118.960 no . .

loop_
_geom_bond_atom_site_label_1
_geom_bond_atom_site_label_2
_geom_bond_distance
_geom_bond_publ_flag
_geom_bond_site_symmetry_2
Mn(1) O(1) 1.912(3) yes .
Mn(1) O(1) 2.501(3) yes 3_656
Mn(1) O(3) 1.880(3) yes .
Mn(1) O(5) 2.240(3) yes .
Mn(1) N(1) 2.007(3) yes .
Mn(1) N(2) 1.986(3) yes .
O(1) C(1) 1.361(4) yes .
O(2) C(4) 1.387(4) yes .
O(2) C(5) 1.437(5) yes .
O(3) C(22) 1.327(4) yes .
O(4) C(18) 1.388(5) yes .
O(4) C(19) 1.426(6) yes .
O(5) N(3) 1.293(5) yes .
O(6) N(3) 1.246(5) yes .
O(7) N(3) 1.248(4) yes .
N(1) C(8) 1.302(5) yes .
N(1) C(9) 1.510(5) yes .
N(2) C(12) 1.518(5) yes .
N(2) C(15) 1.298(5) yes .
C(1) C(2) 1.399(5) yes .
C(1) C(7) 1.421(5) yes .
C(2) C(3) 1.388(5) yes .
C(3) C(4) 1.412(5) yes .
C(4) C(6) 1.384(6) yes .
C(6) C(7) 1.413(5) yes .
C(7) C(8) 1.445(5) yes .
C(9) C(10) 1.538(6) yes .
C(9) C(11) 1.549(5) yes .
C(9) C(12) 1.566(5) yes .
C(12) C(13) 1.558(6) yes .
C(12) C(14) 1.545(5) yes .
C(15) C(16) 1.442(5) yes .
C(16) C(17) 1.430(5) yes .
C(16) C(22) 1.417(5) yes .
C(17) C(18) 1.378(6) yes .
C(18) C(20) 1.416(6) yes .
C(20) C(21) 1.373(5) yes .
C(21) C(22) 1.419(5) yes .
C(2) H(2) 0.950 no .
C(3) H(3) 0.950 no .
C(5) H(5A) 0.980 no .
C(5) H(5B) 0.980 no .
C(5) H(5C) 0.980 no .
C(6) H(6) 0.950 no .
C(8) H(8) 0.950 no .
C(10) H(10A) 0.980 no .
C(10) H(10B) 0.980 no .
C(10) H(10C) 0.980 no .
C(11) H(11A) 0.980 no .
C(11) H(11B) 0.980 no .
C(11) H(11C) 0.980 no .
C(13) H(13A) 0.980 no .
C(13) H(13B) 0.980 no .
C(13) H(13C) 0.980 no .
C(14) H(14A) 0.980 no .
C(14) H(14B) 0.980 no .
C(14) H(14C) 0.980 no .
C(15) H(15) 0.950 no .
C(17) H(17) 0.950 no .
C(19) H(19A) 0.980 no .
C(19) H(19B) 0.980 no .
C(19) H(19C) 0.980 no .
C(20) H(20) 0.950 no .
C(21) H(21) 0.950 no .

loop_
_geom_contact_atom_site_label_1
_geom_contact_atom_site_label_2
_geom_contact_distance
_geom_contact_publ_flag
_geom_contact_site_symmetry_2
O(3) C(5) 3.428(6) no 3_756
O(4) O(4) 3.323(4) no 3_555
O(4) C(14) 3.596(5) no 2_545
O(4) C(14) 3.549(5) no 4_554
O(5) C(3) 3.514(5) no 3_756
O(6) C(3) 3.375(5) no 3_756
O(6) C(5) 3.585(5) no 3_756
O(6) C(6) 3.439(5) no 4_554
O(6) C(20) 3.426(5) no 2_655
O(7) C(11) 3.347(5) no 4_554
O(7) C(21) 3.469(5) no 2_655
N(3) C(5) 3.506(6) no 3_756
C(2) C(2) 3.177(6) no 3_756
C(2) C(3) 3.397(6) no 3_756
C(3) O(5) 3.514(5) no 3_756
C(3) O(6) 3.375(5) no 3_756
C(3) C(2) 3.397(6) no 3_756
C(5) O(3) 3.428(6) no 3_756
C(5) O(6) 3.585(5) no 3_756
C(5) N(3) 3.506(6) no 3_756
C(6) O(6) 3.439(5) no 4_555
C(11) O(7) 3.347(5) no 4_555
C(14) O(4) 3.596(5) no 2_555
C(14) O(4) 3.549(5) no 4_555
C(20) O(6) 3.426(5) no 2_645
C(21) O(7) 3.469(5) no 2_645
O(1) H(3) 3.4220 no 3_756
O(2) H(10A) 3.5419 no 1_655
O(2) H(10B) 3.1405 no 1_655
O(2) H(13B) 3.3929 no 4_655
O(2) H(14C) 2.7632 no 4_655
O(2) H(15) 2.8398 no 4_655
O(2) H(17) 3.4585 no 4_655
O(3) H(5B) 3.5568 no 3_756
O(3) H(5C) 2.5448 no 3_756
O(4) H(10A) 3.4819 no 4_554
O(4) H(11A) 3.5942 no 4_554
O(4) H(14A) 3.1413 no 2_545
O(4) H(14A) 2.8701 no 4_554
O(4) H(14B) 3.3585 no 4_554
O(4) H(14C) 3.2254 no 2_545
O(4) H(19C) 3.4860 no 3_555
O(5) H(3) 2.6026 no 3_756
O(5) H(5C) 3.2218 no 3_756
O(5) H(19C) 3.3784 no 4_655
O(5) H(20) 3.5775 no 2_655
O(6) H(3) 2.6479 no 3_756
O(6) H(5A) 2.8457 no 3_756
O(6) H(5C) 3.4464 no 3_756
O(6) H(6) 2.5477 no 4_554
O(6) H(8) 3.1256 no 4_554
O(6) H(14B) 3.4546 no 1_655
O(6) H(14C) 3.5877 no 1_655
O(6) H(15) 3.3417 no 1_655
O(6) H(17) 3.2655 no 1_655
O(6) H(20) 2.8592 no 2_655
O(6) H(21) 3.4336 no 2_655
O(7) H(5A) 3.2972 no 3_756
O(7) H(5C) 3.3199 no 3_756
O(7) H(8) 2.7551 no 4_554
O(7) H(10B) 3.2801 no 4_554
O(7) H(11C) 2.3778 no 4_554
O(7) H(20) 3.4056 no 2_655
O(7) H(21) 2.6906 no 2_655
N(3) H(3) 2.7763 no 3_756
N(3) H(5A) 3.0239 no 3_756
N(3) H(5C) 3.0824 no 3_756
N(3) H(6) 3.5175 no 4_554
N(3) H(8) 3.3253 no 4_554
N(3) H(11C) 3.2907 no 4_554
N(3) H(20) 3.0393 no 2_655
N(3) H(21) 3.2285 no 2_655
C(1) H(3) 3.4505 no 3_756
C(2) H(2) 3.0177 no 3_756
C(2) H(3) 3.3784 no 3_756
C(3) H(2) 3.0435 no 3_756
C(3) H(10C) 3.5091 no 1_655
C(4) H(10A) 3.5494 no 1_655
C(4) H(10B) 3.5999 no 1_655
C(4) H(10C) 3.5251 no 1_655
C(5) H(10B) 3.3084 no 1_655
C(5) H(11B) 3.4470 no 2_746
C(5) H(11C) 3.3926 no 2_746
C(5) H(13B) 3.1091 no 4_655
C(5) H(14C) 3.2935 no 4_655
C(5) H(21) 3.2826 no 3_756
C(6) H(17) 3.1428 no 4_655
C(6) H(19A) 3.0897 no 4_655
C(6) H(19B) 3.5220 no 4_655
C(7) H(19A) 3.3139 no 4_655
C(8) H(19A) 3.4604 no 4_655
C(8) H(19B) 3.1385 no 4_655
C(10) H(5C) 3.4398 no 1_455
C(10) H(19A) 3.4692 no 4_555
C(11) H(5A) 3.5620 no 2_756
C(11) H(5B) 3.2320 no 2_756
C(11) H(13A) 3.4428 no 3_666
C(11) H(19B) 3.4088 no 4_655
C(13) H(5B) 2.8948 no 4_454
C(13) H(13A) 3.5449 no 3_666
C(13) H(19C) 3.5406 no 4_655
C(13) H(20) 3.4351 no 2_655
C(13) H(21) 3.3624 no 2_655
C(14) H(5B) 3.5949 no 4_454
C(14) H(19A) 3.3640 no 4_555
C(16) H(11A) 3.4355 no 4_554
C(17) H(6) 3.4652 no 4_454
C(17) H(10A) 2.9422 no 4_554
C(17) H(11A) 3.2422 no 4_554
C(18) H(10A) 3.2050 no 4_554
C(18) H(11A) 2.9125 no 4_554
C(18) H(14A) 3.2203 no 4_554
C(19) H(6) 3.4854 no 4_454
C(19) H(8) 3.4807 no 4_454
C(19) H(10A) 3.3704 no 4_554
C(19) H(11B) 3.3541 no 4_454
C(19) H(13C) 3.4301 no 4_454
C(19) H(14A) 3.4069 no 4_554
C(19) H(14B) 3.1959 no 4_554
C(19) H(20) 3.5051 no 3_555
C(20) H(11A) 2.7725 no 4_554
C(20) H(13B) 3.5869 no 2_645
C(20) H(13C) 3.5919 no 2_645
C(20) H(14A) 3.4948 no 4_554
C(20) H(19C) 3.4423 no 3_555
C(21) H(5B) 3.2250 no 3_756
C(21) H(5C) 3.3272 no 3_756
C(21) H(11A) 2.9555 no 4_554
C(21) H(13B) 3.2622 no 2_645
C(22) H(5C) 3.1890 no 3_756
C(22) H(11A) 3.3144 no 4_554
C(22) H(11C) 3.4750 no 4_554
H(2) C(2) 3.0177 no 3_756
H(2) C(3) 3.0435 no 3_756
H(2) H(2) 3.1506 no 3_756
H(2) H(3) 3.1718 no 3_756
H(3) O(1) 3.4220 no 3_756
H(3) O(5) 2.6026 no 3_756
H(3) O(6) 2.6479 no 3_756
H(3) N(3) 2.7763 no 3_756
H(3) C(1) 3.4505 no 3_756
H(3) C(2) 3.3784 no 3_756
H(3) H(2) 3.1718 no 3_756
H(3) H(10C) 3.4683 no 1_655
H(5A) O(6) 2.8457 no 3_756
H(5A) O(7) 3.2972 no 3_756
H(5A) N(3) 3.0239 no 3_756
H(5A) C(11) 3.5620 no 2_746
H(5A) H(8) 3.5092 no 2_746
H(5A) H(11B) 3.2056 no 2_746
H(5A) H(11C) 3.0637 no 2_746
H(5B) O(3) 3.5568 no 3_756
H(5B) C(11) 3.2320 no 2_746
H(5B) C(13) 2.8948 no 4_655
H(5B) C(14) 3.5949 no 4_655
H(5B) C(21) 3.2250 no 3_756
H(5B) H(10B) 3.5056 no 1_655
H(5B) H(11A) 3.2705 no 2_746
H(5B) H(11B) 2.8238 no 2_746
H(5B) H(11C) 3.0721 no 2_746
H(5B) H(13A) 2.7202 no 4_655
H(5B) H(13B) 2.2530 no 4_655
H(5B) H(14C) 2.9152 no 4_655
H(5B) H(15) 3.5140 no 4_655
H(5B) H(21) 2.7597 no 3_756
H(5C) O(3) 2.5448 no 3_756
H(5C) O(5) 3.2218 no 3_756
H(5C) O(6) 3.4464 no 3_756
H(5C) O(7) 3.3199 no 3_756
H(5C) N(3) 3.0824 no 3_756
H(5C) C(10) 3.4398 no 1_655
H(5C) C(21) 3.3272 no 3_756
H(5C) C(22) 3.1890 no 3_756
H(5C) H(10B) 2.7927 no 1_655
H(5C) H(10C) 3.2458 no 1_655
H(5C) H(11C) 3.4996 no 2_746
H(5C) H(13B) 3.5173 no 4_655
H(5C) H(21) 2.9300 no 3_756
H(6) O(6) 2.5477 no 4_555
H(6) N(3) 3.5175 no 4_555
H(6) C(17) 3.4652 no 4_655
H(6) C(19) 3.4854 no 4_655
H(6) H(15) 3.2430 no 4_655
H(6) H(17) 2.5180 no 4_655
H(6) H(19A) 2.9740 no 4_655
H(6) H(19B) 3.0819 no 4_655
H(8) O(6) 3.1256 no 4_555
H(8) O(7) 2.7551 no 4_555
H(8) N(3) 3.3253 no 4_555
H(8) C(19) 3.4807 no 4_655
H(8) H(5A) 3.5092 no 2_756
H(8) H(19A) 3.4773 no 4_655
H(8) H(19B) 2.7959 no 4_655
H(10A) O(2) 3.5419 no 1_455
H(10A) O(4) 3.4819 no 4_555
H(10A) C(4) 3.5494 no 1_455
H(10A) C(17) 2.9422 no 4_555
H(10A) C(18) 3.2050 no 4_555
H(10A) C(19) 3.3704 no 4_555
H(10A) H(17) 2.8406 no 4_555
H(10A) H(19A) 2.5382 no 4_555
H(10B) O(2) 3.1405 no 1_455
H(10B) O(7) 3.2801 no 4_555
H(10B) C(4) 3.5999 no 1_455
H(10B) C(5) 3.3084 no 1_455
H(10B) H(5B) 3.5056 no 1_455
H(10B) H(5C) 2.7927 no 1_455
H(10C) C(3) 3.5091 no 1_455
H(10C) C(4) 3.5251 no 1_455
H(10C) H(3) 3.4683 no 1_455
H(10C) H(5C) 3.2458 no 1_455
H(11A) O(4) 3.5942 no 4_555
H(11A) C(16) 3.4355 no 4_555
H(11A) C(17) 3.2422 no 4_555
H(11A) C(18) 2.9125 no 4_555
H(11A) C(20) 2.7725 no 4_555
H(11A) C(21) 2.9555 no 4_555
H(11A) C(22) 3.3144 no 4_555
H(11A) H(5B) 3.2705 no 2_756
H(11A) H(13A) 3.2276 no 3_666
H(11A) H(20) 3.1602 no 4_555
H(11A) H(21) 3.4015 no 4_555
H(11B) C(5) 3.4470 no 2_756
H(11B) C(19) 3.3541 no 4_655
H(11B) H(5A) 3.2056 no 2_756
H(11B) H(5B) 2.8238 no 2_756
H(11B) H(13A) 2.7717 no 3_666
H(11B) H(19B) 2.7045 no 4_655
H(11B) H(19C) 3.1155 no 4_655
H(11C) O(7) 2.3778 no 4_555
H(11C) N(3) 3.2907 no 4_555
H(11C) C(5) 3.3926 no 2_756
H(11C) C(22) 3.4750 no 4_555
H(11C) H(5A) 3.0637 no 2_756
H(11C) H(5B) 3.0721 no 2_756
H(11C) H(5C) 3.4996 no 2_756
H(11C) H(19B) 3.2860 no 4_655
H(13A) C(11) 3.4428 no 3_666
H(13A) C(13) 3.5449 no 3_666
H(13A) H(5B) 2.7202 no 4_454
H(13A) H(11A) 3.2276 no 3_666
H(13A) H(11B) 2.7717 no 3_666
H(13A) H(13A) 2.6486 no 3_666
H(13B) O(2) 3.3929 no 4_454
H(13B) C(5) 3.1091 no 4_454
H(13B) C(20) 3.5869 no 2_655
H(13B) C(21) 3.2622 no 2_655
H(13B) H(5B) 2.2530 no 4_454
H(13B) H(5C) 3.5173 no 4_454
H(13B) H(20) 3.2570 no 2_655
H(13B) H(21) 2.5904 no 2_655
H(13C) C(19) 3.4301 no 4_655
H(13C) C(20) 3.5919 no 2_655
H(13C) H(19B) 3.3986 no 4_655
H(13C) H(19C) 2.6466 no 4_655
H(13C) H(20) 2.9196 no 2_655
H(13C) H(21) 3.4312 no 2_655
H(14A) O(4) 3.1413 no 2_555
H(14A) O(4) 2.8701 no 4_555
H(14A) C(18) 3.2203 no 4_555
H(14A) C(19) 3.4069 no 4_555
H(14A) C(20) 3.4948 no 4_555
H(14A) H(19A) 3.1880 no 4_555
H(14A) H(19C) 3.2818 no 2_555
H(14A) H(19C) 3.5174 no 4_555
H(14A) H(20) 3.4371 no 4_555
H(14B) O(4) 3.3585 no 4_555
H(14B) O(6) 3.4546 no 1_455
H(14B) C(19) 3.1959 no 4_555
H(14B) H(19A) 2.6643 no 4_555
H(14B) H(19C) 3.1749 no 4_555
H(14C) O(2) 2.7632 no 4_454
H(14C) O(4) 3.2254 no 2_555
H(14C) O(6) 3.5877 no 1_455
H(14C) C(5) 3.2935 no 4_454
H(14C) H(5B) 2.9152 no 4_454
H(15) O(2) 2.8398 no 4_454
H(15) O(6) 3.3417 no 1_455
H(15) H(5B) 3.5140 no 4_454
H(15) H(6) 3.2430 no 4_454
H(17) O(2) 3.4585 no 4_454
H(17) O(6) 3.2655 no 1_455
H(17) C(6) 3.1428 no 4_454
H(17) H(6) 2.5180 no 4_454
H(17) H(10A) 2.8406 no 4_554
H(19A) C(6) 3.0897 no 4_454
H(19A) C(7) 3.3139 no 4_454
H(19A) C(8) 3.4604 no 4_454
H(19A) C(10) 3.4692 no 4_554
H(19A) C(14) 3.3640 no 4_554
H(19A) H(6) 2.9740 no 4_454
H(19A) H(8) 3.4773 no 4_454
H(19A) H(10A) 2.5382 no 4_554
H(19A) H(14A) 3.1880 no 4_554
H(19A) H(14B) 2.6643 no 4_554
H(19B) C(6) 3.5220 no 4_454
H(19B) C(8) 3.1385 no 4_454
H(19B) C(11) 3.4088 no 4_454
H(19B) H(6) 3.0819 no 4_454
H(19B) H(8) 2.7959 no 4_454
H(19B) H(11B) 2.7045 no 4_454
H(19B) H(11C) 3.2860 no 4_454
H(19B) H(13C) 3.3986 no 4_454
H(19C) O(4) 3.4860 no 3_555
H(19C) O(5) 3.3784 no 4_454
H(19C) C(13) 3.5406 no 4_454
H(19C) C(20) 3.4423 no 3_555
H(19C) H(11B) 3.1155 no 4_454
H(19C) H(13C) 2.6466 no 4_454
H(19C) H(14A) 3.2818 no 2_545
H(19C) H(14A) 3.5174 no 4_554
H(19C) H(14B) 3.1749 no 4_554
H(19C) H(20) 2.5926 no 3_555
H(20) O(5) 3.5775 no 2_645
H(20) O(6) 2.8592 no 2_645
H(20) O(7) 3.4056 no 2_645
H(20) N(3) 3.0393 no 2_645
H(20) C(13) 3.4351 no 2_645
H(20) C(19) 3.5051 no 3_555
H(20) H(11A) 3.1602 no 4_554
H(20) H(13B) 3.2570 no 2_645
H(20) H(13C) 2.9196 no 2_645
H(20) H(14A) 3.4371 no 4_554
H(20) H(19C) 2.5926 no 3_555
H(21) O(6) 3.4336 no 2_645
H(21) O(7) 2.6906 no 2_645
H(21) N(3) 3.2285 no 2_645
H(21) C(5) 3.2826 no 3_756
H(21) C(13) 3.3624 no 2_645
H(21) H(5B) 2.7597 no 3_756
H(21) H(5C) 2.9300 no 3_756
H(21) H(11A) 3.4015 no 4_554
H(21) H(13B) 2.5904 no 2_645
H(21) H(13C) 3.4312 no 2_645
